data_2230999
loop_
_publ_author_name
'Hou, Rui-bin'
'Li, Dong-feng'

_publ_section_title
;
 2,3-Bis(ethylsulfanyl)-1,4,5,8-tetrathiafulvalene-6,7-dicarbonitrile
;
_journal_issue 8
_journal_name_full 'Acta Crystallographica Section E'
_journal_page_first o2096
_journal_paper_doi 10.1107/S1600536811028601
_journal_volume 67
_journal_year 2011
_chemical_formula_iupac 'C12 H10 N2 S6'
_chemical_formula_moiety 'C12 H10 N2 S6'
_chemical_formula_sum 'C12 H10 N2 S6'
_chemical_formula_weight 374.58
_chemical_name_systematic
;
2,3-Bis(ethylsulfanyl)-1,4,5,8-tetrathiafulvalene-6,7-dicarbonitrile
;
_space_group_IT_number 2
_symmetry_cell_setting triclinic
_symmetry_space_group_name_Hall '-P 1'
_symmetry_space_group_name_H-M 'P -1'
_atom_sites_solution_hydrogens geom
_atom_sites_solution_primary direct
_atom_sites_solution_secondary difmap
_cell_angle_alpha 76.48(3)
_cell_angle_beta 77.59(3)
_cell_angle_gamma 73.20(3)
_cell_formula_units_Z 2
_cell_length_a 7.8357(16)
_cell_length_b 8.9777(18)
_cell_length_c 12.618(3)
_cell_measurement_reflns_used 3994
_cell_measurement_temperature 293(2)
_cell_measurement_theta_max 27.50
_cell_measurement_theta_min 3.15
_cell_volume 815.8(3)
_computing_cell_refinement 'RAPID-AUTO (Rigaku, 1998)'
_computing_data_collection 'RAPID-AUTO (Rigaku, 1998)'
_computing_data_reduction 'CrystalStructure (Rigaku/MSC, 2002)'
_computing_molecular_graphics 'SHELXTL (Sheldrick, 2008)'
_computing_publication_material 'SHELXL97 (Sheldrick, 2008)'
_computing_structure_refinement 'SHELXL97 (Sheldrick, 2008)'
_computing_structure_solution 'SHELXS97 (Sheldrick, 2008)'
_diffrn_ambient_temperature 293(2)
_diffrn_measured_fraction_theta_full 0.987
_diffrn_measured_fraction_theta_max 0.987
_diffrn_measurement_device_type 'Rigaku R-AXIS RAPID'
_diffrn_measurement_method '\w scans'
_diffrn_radiation_monochromator graphite
_diffrn_radiation_source 'fine-focus sealed tube'
_diffrn_radiation_type MoK\a
_diffrn_radiation_wavelength 0.71073
_diffrn_reflns_av_R_equivalents 0.0223
_diffrn_reflns_av_sigmaI/netI 0.0291
_diffrn_reflns_limit_h_max 10
_diffrn_reflns_limit_h_min -10
_diffrn_reflns_limit_k_max 10
_diffrn_reflns_limit_k_min -11
_diffrn_reflns_limit_l_max 16
_diffrn_reflns_limit_l_min -16
_diffrn_reflns_number 8038
_diffrn_reflns_theta_full 27.48
_diffrn_reflns_theta_max 27.48
_diffrn_reflns_theta_min 3.15
_diffrn_standards_decay_% 0
_diffrn_standards_interval_count 0
_diffrn_standards_interval_time 0
_diffrn_standards_number 0
_exptl_absorpt_coefficient_mu 0.828
_exptl_absorpt_correction_T_max 0.9072
_exptl_absorpt_correction_T_min 0.8859
_exptl_absorpt_correction_type multi-scan
_exptl_absorpt_process_details '(ABSCOR; Higashi, 1995)'
_exptl_crystal_colour black
_exptl_crystal_density_diffrn 1.525
_exptl_crystal_density_method 'not measured'
_exptl_crystal_description block
_exptl_crystal_F_000 384
_exptl_crystal_size_max 0.15
_exptl_crystal_size_mid 0.13
_exptl_crystal_size_min 0.12
_refine_diff_density_max 0.374
_refine_diff_density_min -0.419
_refine_ls_extinction_method none
_refine_ls_goodness_of_fit_ref 1.151
_refine_ls_hydrogen_treatment constr
_refine_ls_matrix_type full
_refine_ls_number_constraints 0
_refine_ls_number_parameters 183
_refine_ls_number_reflns 3689
_refine_ls_number_restraints 0
_refine_ls_restrained_S_all 1.151
_refine_ls_R_factor_all 0.0375
_refine_ls_R_factor_gt 0.0310
_refine_ls_shift/su_max 0.001
_refine_ls_shift/su_mean 0.000
_refine_ls_structure_factor_coef Fsqd
_refine_ls_weighting_details 'calc w=1/[\s^2^(Fo^2^)+(0.0602P)^2^+0.1175P] where P=(Fo^2^+2Fc^2^)/3'
_refine_ls_weighting_scheme calc
_refine_ls_wR_factor_gt 0.0998
_refine_ls_wR_factor_ref 0.1085
_reflns_number_gt 3079
_reflns_number_total 3689
_reflns_threshold_expression I>2\s(I)
_cod_data_source_file bh2367.cif
_cod_data_source_block I
_cod_database_code 2230999
_cod_database_fobs_code 2230999

loop_
_symmetry_equiv_pos_as_xyz
'x, y, z'
'-x, -y, -z'

loop_
_atom_site_type_symbol
_atom_site_label
_atom_site_fract_x
_atom_site_fract_y
_atom_site_fract_z
_atom_site_U_iso_or_equiv
_atom_site_adp_type
_atom_site_calc_flag
_atom_site_refinement_flags
_atom_site_occupancy
_atom_site_symmetry_multiplicity
C C1 1.3781(3) 0.3004(3) 1.17179(18) 0.0471(5) Uani d . 1 1
C C2 1.2353(2) 0.2956(2) 1.11964(14) 0.0346(4) Uani d . 1 1
C C3 1.0593(2) 0.3581(2) 1.15573(14) 0.0325(4) Uani d . 1 1
C C4 0.9973(3) 0.4385(2) 1.24706(16) 0.0404(4) Uani d . 1 1
C C5 1.0603(2) 0.2358(2) 0.99101(14) 0.0312(4) Uani d . 1 1
C C6 1.0078(2) 0.1834(2) 0.91471(14) 0.0314(4) Uani d . 1 1
C C7 0.8174(3) 0.1324(2) 0.78825(14) 0.0362(4) Uani d . 1 1
C C8 0.9902(3) 0.0668(2) 0.74847(14) 0.0348(4) Uani d . 1 1
C C9 1.2580(3) 0.0150(3) 0.56711(17) 0.0514(5) Uani d . 1 1
H H9A 1.3429 -0.0101 0.6183 0.062 Uiso calc R 1 1
H H9B 1.3115 -0.0489 0.5104 0.062 Uiso calc R 1 1
C C10 1.2308(4) 0.1859(3) 0.5143(2) 0.0673(7) Uani d . 1 1
H H10A 1.1425 0.2134 0.4662 0.101 Uiso calc R 1 1
H H10B 1.3430 0.2042 0.4725 0.101 Uiso calc R 1 1
H H10C 1.1895 0.2499 0.5705 0.101 Uiso calc R 1 1
C C11 0.5366(3) 0.3331(3) 0.6882(2) 0.0658(7) Uani d . 1 1
H H11A 0.4252 0.3457 0.6615 0.079 Uiso calc R 1 1
H H11B 0.5078 0.3900 0.7489 0.079 Uiso calc R 1 1
C C12 0.6628(5) 0.4051(4) 0.5971(3) 0.1003(13) Uani d . 1 1
H H12A 0.7769 0.3859 0.6210 0.150 Uiso calc R 1 1
H H12B 0.6122 0.5171 0.5789 0.150 Uiso calc R 1 1
H H12C 0.6801 0.3584 0.5333 0.150 Uiso calc R 1 1
N N1 1.4901(3) 0.3032(3) 1.21488(19) 0.0733(6) Uani d . 1 1
N N2 0.9451(3) 0.5027(2) 1.31940(17) 0.0632(5) Uani d . 1 1
S S1 1.28831(6) 0.20402(6) 1.00515(4) 0.03914(14) Uani d . 1 1
S S2 0.89965(6) 0.33925(6) 1.08715(4) 0.03802(14) Uani d . 1 1
S S3 0.77877(6) 0.21620(6) 0.90659(4) 0.04141(14) Uani d . 1 1
S S4 1.15711(6) 0.07338(6) 0.81983(4) 0.03804(14) Uani d . 1 1
S S5 0.62815(7) 0.12625(7) 0.73859(4) 0.04650(16) Uani d . 1 1
S S6 1.05259(8) -0.03845(7) 0.64039(4) 0.04750(16) Uani d . 1 1

loop_
_atom_site_aniso_label
_atom_site_aniso_U_11
_atom_site_aniso_U_22
_atom_site_aniso_U_33
_atom_site_aniso_U_12
_atom_site_aniso_U_13
_atom_site_aniso_U_23
C1 0.0377(10) 0.0631(13) 0.0461(11) -0.0110(10) -0.0063(9) -0.0232(10)
C2 0.0360(9) 0.0404(9) 0.0320(9) -0.0122(8) -0.0083(7) -0.0094(7)
C3 0.0369(9) 0.0348(9) 0.0290(8) -0.0107(7) -0.0058(7) -0.0090(7)
C4 0.0420(10) 0.0436(10) 0.0369(10) -0.0073(9) -0.0071(8) -0.0136(8)
C5 0.0324(8) 0.0345(9) 0.0288(8) -0.0090(7) -0.0058(7) -0.0081(7)
C6 0.0341(8) 0.0355(9) 0.0274(8) -0.0107(7) -0.0068(7) -0.0070(7)
C7 0.0404(9) 0.0443(10) 0.0301(9) -0.0177(8) -0.0111(7) -0.0050(7)
C8 0.0434(9) 0.0416(9) 0.0255(8) -0.0183(8) -0.0084(7) -0.0060(7)
C9 0.0471(11) 0.0647(14) 0.0430(11) -0.0095(11) 0.0012(9) -0.0245(10)
C10 0.0797(18) 0.0730(16) 0.0516(14) -0.0346(14) 0.0086(12) -0.0144(12)
C11 0.0585(14) 0.0618(15) 0.0846(18) -0.0060(12) -0.0410(14) -0.0121(13)
C12 0.115(3) 0.085(2) 0.110(3) -0.050(2) -0.065(2) 0.0395(19)
N1 0.0473(11) 0.1120(18) 0.0767(15) -0.0167(12) -0.0174(11) -0.0453(14)
N2 0.0704(13) 0.0684(13) 0.0527(12) -0.0068(11) -0.0075(10) -0.0303(10)
S1 0.0314(2) 0.0513(3) 0.0399(3) -0.0088(2) -0.00407(19) -0.0216(2)
S2 0.0303(2) 0.0491(3) 0.0386(3) -0.0089(2) -0.00466(18) -0.0176(2)
S3 0.0336(2) 0.0591(3) 0.0365(3) -0.0109(2) -0.00710(19) -0.0180(2)
S4 0.0348(2) 0.0504(3) 0.0336(3) -0.0103(2) -0.00648(18) -0.0162(2)
S5 0.0454(3) 0.0585(3) 0.0465(3) -0.0236(3) -0.0173(2) -0.0084(2)
S6 0.0633(3) 0.0552(3) 0.0346(3) -0.0267(3) -0.0028(2) -0.0185(2)

loop_
_atom_type_symbol
_atom_type_description
_atom_type_scat_dispersion_real
_atom_type_scat_dispersion_imag
_atom_type_scat_source
C C 0.0033 0.0016 'International Tables Vol C Tables 4.2.6.8 and 6.1.1.4'
H H 0.0000 0.0000 'International Tables Vol C Tables 4.2.6.8 and 6.1.1.4'
N N 0.0061 0.0033 'International Tables Vol C Tables 4.2.6.8 and 6.1.1.4'
S S 0.1246 0.1234 'International Tables Vol C Tables 4.2.6.8 and 6.1.1.4'

loop_
_geom_angle_atom_site_label_1
_geom_angle_atom_site_label_2
_geom_angle_atom_site_label_3
_geom_angle
N1 C1 C2 178.9(3)
C3 C2 C1 122.92(17)
C3 C2 S1 117.99(14)
C1 C2 S1 119.09(15)
C2 C3 C4 123.81(17)
C2 C3 S2 118.14(13)
C4 C3 S2 118.05(14)
N2 C4 C3 178.8(2)
C6 C5 S2 120.78(14)
C6 C5 S1 123.79(15)
S2 C5 S1 115.42(10)
C5 C6 S4 123.86(14)
C5 C6 S3 121.49(15)
S4 C6 S3 114.62(10)
C8 C7 S5 125.25(15)
C8 C7 S3 117.19(14)
S5 C7 S3 117.34(11)
C7 C8 S6 123.52(14)
C7 C8 S4 116.94(14)
S6 C8 S4 119.23(11)
C10 C9 S6 113.94(17)
C10 C9 H9A 108.8
S6 C9 H9A 108.8
C10 C9 H9B 108.8
S6 C9 H9B 108.8
H9A C9 H9B 107.7
C9 C10 H10A 109.5
C9 C10 H10B 109.5
H10A C10 H10B 109.5
C9 C10 H10C 109.5
H10A C10 H10C 109.5
H10B C10 H10C 109.5
C12 C11 S5 113.3(2)
C12 C11 H11A 108.9
S5 C11 H11A 108.9
C12 C11 H11B 108.9
S5 C11 H11B 108.9
H11A C11 H11B 107.7
C11 C12 H12A 109.5
C11 C12 H12B 109.5
H12A C12 H12B 109.5
C11 C12 H12C 109.5
H12A C12 H12C 109.5
H12B C12 H12C 109.5
C2 S1 C5 94.04(9)
C3 S2 C5 94.40(8)
C6 S3 C7 95.39(9)
C6 S4 C8 95.48(9)
C7 S5 C11 101.18(10)
C8 S6 C9 102.91(10)

loop_
_geom_bond_atom_site_label_1
_geom_bond_atom_site_label_2
_geom_bond_distance
C1 N1 1.136(3)
C1 C2 1.430(3)
C2 C3 1.352(3)
C2 S1 1.7423(19)
C3 C4 1.425(2)
C3 S2 1.7314(18)
C4 N2 1.132(3)
C5 C6 1.346(2)
C5 S2 1.7646(19)
C5 S1 1.7673(18)
C6 S4 1.7495(19)
C6 S3 1.7543(18)
C7 C8 1.348(3)
C7 S5 1.7483(18)
C7 S3 1.7569(19)
C8 S6 1.7439(19)
C8 S4 1.7606(18)
C9 C10 1.496(3)
C9 S6 1.810(2)
C9 H9A 0.9700
C9 H9B 0.9700
C10 H10A 0.9600
C10 H10B 0.9600
C10 H10C 0.9600
C11 C12 1.500(4)
C11 S5 1.800(3)
C11 H11A 0.9700
C11 H11B 0.9700
C12 H12A 0.9600
C12 H12B 0.9600
C12 H12C 0.9600

loop_
_geom_hbond_atom_site_label_D
_geom_hbond_atom_site_label_H
_geom_hbond_atom_site_label_A
_geom_hbond_site_symmetry_A
_geom_hbond_distance_DH
_geom_hbond_distance_HA
_geom_hbond_distance_DA
_geom_hbond_angle_DHA
_geom_hbond_publ_flag
C10 H10C N2 2_767 0.96 2.73 3.659(4) 164.0 yes

loop_
_cod_related_entry_id
_cod_related_entry_database
_cod_related_entry_code
1 ChemSpider 30656825
